data_7128519
loop_
_publ_author_name
'Takahashi, Shintaro'
'Ishii, Akihiko'
'Nakata, Norio'

_publ_section_title
;
 Formation of silaimines from a sterically demanding iminophosphonamido
 chlorosilylene <i>via</i> intramolecular N-P bond cleavage.
;
_journal_issue 55
_journal_name_full 'Chemical communications (Cambridge, England)'
_journal_page_first 6728
_journal_page_last 6731
_journal_paper_doi 10.1039/d1cc02812j
_journal_volume 57
_journal_year 2021
_chemical_formula_moiety 'C43 H49 Fe N2 O2 P Si'
_chemical_formula_sum 'C43 H49 Fe N2 O2 P Si'
_chemical_formula_weight 740.75
_space_group_crystal_system monoclinic
_space_group_IT_number 14
_space_group_name_Hall '-P 2yn'
_space_group_name_H-M_alt 'P 1 21/n 1'
_atom_sites_solution_hydrogens geom
_audit_creation_method SHELXL-2018/1
_audit_update_record
;
2021-05-07 deposited with the CCDC.	2021-06-17 downloaded from the CCDC.
;
_cell_angle_alpha 90
_cell_angle_beta 92.1190(10)
_cell_angle_gamma 90
_cell_formula_units_Z 4
_cell_length_a 10.6138(9)
_cell_length_b 18.8185(16)
_cell_length_c 19.6086(17)
_cell_measurement_reflns_used 6287
_cell_measurement_temperature 173(2)
_cell_measurement_theta_max 25.35
_cell_measurement_theta_min 2.34
_cell_volume 3913.9(6)
_computing_cell_refinement 'Bruker SAINT'
_computing_data_collection 'Bruker APEX2'
_computing_data_reduction 'Bruker SAINT'
_computing_molecular_graphics 'Yadokari-XG 2009 (Wakita Nemoto et al., 2009)'
_computing_publication_material 'Yadokari-XG 2009 (Wakita Nemoto et al., 2009)'
_computing_structure_refinement 'SHELXL-2018/1 (Sheldrick, 2018)'
_computing_structure_solution 'SHELXL-2018/1 (Sheldrick, 2018)'
_diffrn_ambient_temperature 173(2)
_diffrn_detector_area_resol_mean 8.333
_diffrn_measured_fraction_theta_full 0.998
_diffrn_measured_fraction_theta_max 0.996
_diffrn_measurement_device_type 'Bruker APEX-II CCD'
_diffrn_measurement_method 'phi and omega scans'
_diffrn_radiation_type MoK\a
_diffrn_radiation_wavelength 0.71073
_diffrn_reflns_av_R_equivalents 0.0497
_diffrn_reflns_av_unetI/netI 0.0539
_diffrn_reflns_Laue_measured_fraction_full 0.998
_diffrn_reflns_Laue_measured_fraction_max 0.996
_diffrn_reflns_limit_h_max 12
_diffrn_reflns_limit_h_min -12
_diffrn_reflns_limit_k_max 20
_diffrn_reflns_limit_k_min -22
_diffrn_reflns_limit_l_max 21
_diffrn_reflns_limit_l_min -23
_diffrn_reflns_number 19517
_diffrn_reflns_point_group_measured_fraction_full 0.998
_diffrn_reflns_point_group_measured_fraction_max 0.996
_diffrn_reflns_theta_full 25.242
_diffrn_reflns_theta_max 25.437
_diffrn_reflns_theta_min 1.500
_diffrn_source 'Bruker TXS fine-focus rotating anode'
_exptl_absorpt_coefficient_mu 0.495
_exptl_absorpt_correction_T_max 0.9111
_exptl_absorpt_correction_T_min 0.8965
_exptl_absorpt_correction_type numerical
_exptl_absorpt_process_details 'SADABS (Sheldrick, 1997)'
_exptl_crystal_colour red
_exptl_crystal_density_diffrn 1.257
_exptl_crystal_density_meas ?
_exptl_crystal_density_method 'not measured'
_exptl_crystal_description prism
_exptl_crystal_F_000 1568
_exptl_crystal_size_max 0.220
_exptl_crystal_size_mid 0.200
_exptl_crystal_size_min 0.190
_refine_diff_density_max 0.305
_refine_diff_density_min -0.275
_refine_diff_density_rms 0.047
_refine_ls_extinction_method none
_refine_ls_goodness_of_fit_ref 1.010
_refine_ls_hydrogen_treatment constr
_refine_ls_matrix_type full
_refine_ls_number_parameters 459
_refine_ls_number_reflns 7208
_refine_ls_number_restraints 0
_refine_ls_restrained_S_all 1.010
_refine_ls_R_factor_all 0.0479
_refine_ls_R_factor_gt 0.0354
_refine_ls_shift/su_max 0.001
_refine_ls_shift/su_mean 0.000
_refine_ls_structure_factor_coef Fsqd
_refine_ls_weighting_details 'w=1/[\s^2^(Fo^2^)+(0.0368P)^2^+0.0014P] where P=(Fo^2^+2Fc^2^)/3'
_refine_ls_weighting_scheme calc
_refine_ls_wR_factor_gt 0.0819
_refine_ls_wR_factor_ref 0.0854
_reflns_Friedel_coverage 0.000
_reflns_number_gt 5657
_reflns_number_total 7208
_reflns_threshold_expression 'I > 2\s(I)'
_cod_data_source_file d1cc02812j2.cif
_cod_data_source_block 543
_cod_depositor_comments
;
The following automatic conversions were performed:

data item '_exptl_crystal_density_meas' value 'not measured' was
changed to '?' -- the value is perceived as not measured.

Automatic conversion script
Id: cif_fix_values 7556 2019-12-06 15:28:31Z antanas 

 Adding full bibliography for 7128518--7128521.cif.
;
_cod_original_sg_symbol_H-M 'P 21/n'
_cod_database_code 7128519
_shelx_shelxl_version_number 2018/1
_shelx_space_group_comment
;
The symmetry employed for this shelxl refinement is uniquely defined
by the following loop, which should always be used as a source of
symmetry information in preference to the above space-group names.
They are only intended as comments.
;
_shelx_estimated_absorpt_t_min 0.899
_shelx_estimated_absorpt_t_max 0.912

loop_
_space_group_symop_operation_xyz
'x, y, z'
'-x+1/2, y+1/2, -z+1/2'
'-x, -y, -z'
'x-1/2, -y-1/2, z-1/2'

loop_
_atom_site_label
_atom_site_type_symbol
_atom_site_fract_x
_atom_site_fract_y
_atom_site_fract_z
_atom_site_U_iso_or_equiv
_atom_site_adp_type
_atom_site_occupancy
_atom_site_site_symmetry_order
_atom_site_calc_flag
_atom_site_refinement_flags_posn
_atom_site_refinement_flags_adp
_atom_site_refinement_flags_occupancy
_atom_site_disorder_assembly
_atom_site_disorder_group
Fe1 Fe 0.78145(3) 0.30580(2) 0.66234(2) 0.02413(9) Uani 1 1 d . . . . .
P1 P 0.59327(5) 0.27104(3) 0.82813(3) 0.02107(13) Uani 1 1 d . . . . .
Si1 Si 0.57402(5) 0.28665(3) 0.67719(3) 0.01890(13) Uani 1 1 d . . . . .
O1 O 0.81033(15) 0.40297(8) 0.77703(8) 0.0416(4) Uani 1 1 d . . . . .
N1 N 0.46816(15) 0.26497(8) 0.62122(8) 0.0241(4) Uani 1 1 d . . . . .
N2 N 0.50621(14) 0.29693(7) 0.75561(7) 0.0169(4) Uani 1 1 d . . . . .
O2 O 0.84796(16) 0.17806(9) 0.73920(9) 0.0512(5) Uani 1 1 d . . . . .
C8 C 0.46074(18) 0.24305(11) 0.55375(10) 0.0245(5) Uani 1 1 d . . . . .
C25 C 0.27097(18) 0.28825(10) 0.75038(9) 0.0217(4) Uani 1 1 d . . . . .
C20 C 0.38142(18) 0.32900(10) 0.75635(9) 0.0184(4) Uani 1 1 d . . . . .
C38 C 0.53559(19) 0.18117(10) 0.84743(10) 0.0239(5) Uani 1 1 d . . . . .
C9 C 0.4274(2) 0.29206(12) 0.50083(10) 0.0303(5) Uani 1 1 d . . . . .
C26 C 0.4943(2) 0.44938(10) 0.76696(10) 0.0266(5) Uani 1 1 d . . . . .
H26 H 0.567074 0.417309 0.778550 0.032 Uiso 1 1 calc R U . . .
C21 C 0.37610(19) 0.40362(10) 0.76392(10) 0.0226(5) Uani 1 1 d . . . . .
C32 C 0.5285(2) 0.32305(10) 0.89767(10) 0.0230(5) Uani 1 1 d . . . . .
C13 C 0.4813(2) 0.17092(11) 0.53738(11) 0.0298(5) Uani 1 1 d . . . . .
C43 C 0.5521(2) 0.12908(11) 0.79795(11) 0.0316(5) Uani 1 1 d . . . . .
H49 H 0.588852 0.141617 0.756167 0.038 Uiso 1 1 calc R U . . .
C29 C 0.26911(19) 0.20875(10) 0.73928(10) 0.0263(5) Uani 1 1 d . . . . .
H33 H 0.358348 0.192228 0.736662 0.032 Uiso 1 1 calc R U . . .
C33 C 0.4011(2) 0.32830(10) 0.91112(10) 0.0262(5) Uani 1 1 d . . . . .
H40 H 0.341218 0.302547 0.883684 0.031 Uiso 1 1 calc R U . . .
C2 C 0.8182(2) 0.22840(12) 0.70961(12) 0.0328(5) Uani 1 1 d . . . . .
C24 C 0.15648(19) 0.32346(11) 0.75591(10) 0.0286(5) Uani 1 1 d . . . . .
H25 H 0.080558 0.296697 0.753617 0.034 Uiso 1 1 calc R U . . .
C7 C 0.7317(2) 0.35168(12) 0.56705(11) 0.0349(5) Uani 1 1 d . . . . .
H5 H 0.651188 0.370822 0.554841 0.042 Uiso 1 1 calc R U . . .
C34 C 0.3601(2) 0.37007(11) 0.96336(11) 0.0341(5) Uani 1 1 d . . . . .
H41 H 0.272530 0.373985 0.970922 0.041 Uiso 1 1 calc R U . . .
C5 C 0.8964(2) 0.27511(12) 0.58188(11) 0.0355(5) Uani 1 1 d . . . . .
H3 H 0.946150 0.233158 0.581364 0.043 Uiso 1 1 calc R U . . .
C28 C 0.4922(2) 0.50674(11) 0.82211(12) 0.0396(6) Uani 1 1 d . . . . .
H30 H 0.427472 0.542090 0.809799 0.059 Uiso 1 1 calc R U . . .
H31 H 0.574796 0.529963 0.825976 0.059 Uiso 1 1 calc R U . . .
H32 H 0.472987 0.484947 0.865912 0.059 Uiso 1 1 calc R U . . .
C6 C 0.7700(2) 0.28127(13) 0.55727(11) 0.0348(6) Uani 1 1 d . . . . .
H4 H 0.719836 0.244227 0.537606 0.042 Uiso 1 1 calc R U . . .
C3 C 0.8331(2) 0.38908(12) 0.59803(11) 0.0372(6) Uani 1 1 d . . . . .
H1 H 0.832951 0.437813 0.610676 0.045 Uiso 1 1 calc R U . . .
C30 C 0.1998(2) 0.18945(12) 0.67194(11) 0.0365(6) Uani 1 1 d . . . . .
H34 H 0.110800 0.202783 0.674207 0.055 Uiso 1 1 calc R U . . .
H35 H 0.206350 0.138159 0.664160 0.055 Uiso 1 1 calc R U . . .
H36 H 0.237893 0.215041 0.634368 0.055 Uiso 1 1 calc R U . . .
C4 C 0.9358(2) 0.34139(13) 0.60713(11) 0.0371(6) Uani 1 1 d . . . . .
H2 H 1.016603 0.352402 0.626778 0.044 Uiso 1 1 calc R U . . .
C27 C 0.5180(2) 0.48230(12) 0.69760(12) 0.0448(6) Uani 1 1 d . . . . .
H27 H 0.526417 0.444526 0.663666 0.067 Uiso 1 1 calc R U . . .
H28 H 0.595721 0.510397 0.700537 0.067 Uiso 1 1 calc R U . . .
H29 H 0.447021 0.513142 0.683984 0.067 Uiso 1 1 calc R U . . .
C22 C 0.2586(2) 0.43541(11) 0.76756(11) 0.0310(5) Uani 1 1 d . . . . .
H23 H 0.253095 0.485560 0.772191 0.037 Uiso 1 1 calc R U . . .
C23 C 0.1501(2) 0.39564(12) 0.76457(12) 0.0357(6) Uani 1 1 d . . . . .
H24 H 0.070550 0.418144 0.768508 0.043 Uiso 1 1 calc R U . . .
C1 C 0.79498(19) 0.36304(12) 0.73331(11) 0.0293(5) Uani 1 1 d . . . . .
C12 C 0.4812(2) 0.15095(13) 0.46913(12) 0.0410(6) Uani 1 1 d . . . . .
H8 H 0.497998 0.102887 0.457777 0.049 Uiso 1 1 calc R U . . .
C35 C 0.4457(3) 0.40619(12) 1.00469(12) 0.0439(6) Uani 1 1 d . . . . .
H42 H 0.417359 0.434876 1.040913 0.053 Uiso 1 1 calc R U . . .
C37 C 0.6149(2) 0.35953(11) 0.94024(11) 0.0373(6) Uani 1 1 d . . . . .
H44 H 0.702702 0.356266 0.932875 0.045 Uiso 1 1 calc R U . . .
C39 C 0.4881(2) 0.15992(11) 0.90937(11) 0.0355(6) Uani 1 1 d . . . . .
H45 H 0.478814 0.193872 0.944680 0.043 Uiso 1 1 calc R U . . .
C17 C 0.5005(2) 0.11544(11) 0.59329(11) 0.0340(5) Uani 1 1 d . . . . .
H16 H 0.481028 0.138931 0.637424 0.041 Uiso 1 1 calc R U . . .
C14 C 0.3879(2) 0.36722(12) 0.51903(11) 0.0358(6) Uani 1 1 d . . . . .
H9 H 0.450061 0.384725 0.554717 0.043 Uiso 1 1 calc R U . . .
C31 C 0.2094(2) 0.16945(12) 0.79851(12) 0.0384(6) Uani 1 1 d . . . . .
H37 H 0.250290 0.184547 0.841749 0.058 Uiso 1 1 calc R U . . .
H38 H 0.220568 0.118132 0.792783 0.058 Uiso 1 1 calc R U . . .
H39 H 0.119236 0.180571 0.798863 0.058 Uiso 1 1 calc R U . . .
C10 C 0.4282(2) 0.26897(13) 0.43356(11) 0.0416(6) Uani 1 1 d . . . . .
H6 H 0.408240 0.301634 0.397819 0.050 Uiso 1 1 calc R U . . .
C42 C 0.5159(2) 0.05932(12) 0.80872(13) 0.0428(6) Uani 1 1 d . . . . .
H48 H 0.525943 0.024793 0.773985 0.051 Uiso 1 1 calc R U . . .
C41 C 0.4655(2) 0.04004(12) 0.86960(13) 0.0450(7) Uani 1 1 d . . . . .
H47 H 0.438654 -0.007465 0.876669 0.054 Uiso 1 1 calc R U . . .
C11 C 0.4572(2) 0.19950(14) 0.41750(12) 0.0474(7) Uani 1 1 d . . . . .
H7 H 0.460730 0.185231 0.371130 0.057 Uiso 1 1 calc R U . . .
C19 C 0.4104(2) 0.05252(12) 0.58435(14) 0.0509(7) Uani 1 1 d . . . . .
H20 H 0.323378 0.069908 0.580853 0.076 Uiso 1 1 calc R U . . .
H21 H 0.420412 0.020744 0.623780 0.076 Uiso 1 1 calc R U . . .
H22 H 0.429672 0.026541 0.542695 0.076 Uiso 1 1 calc R U . . .
C36 C 0.5715(3) 0.40077(13) 0.99361(12) 0.0493(7) Uani 1 1 d . . . . .
H43 H 0.630356 0.425423 1.022637 0.059 Uiso 1 1 calc R U . . .
C40 C 0.4543(2) 0.08996(12) 0.92018(12) 0.0447(6) Uani 1 1 d . . . . .
H46 H 0.422971 0.076277 0.962999 0.054 Uiso 1 1 calc R U . . .
C18 C 0.6357(2) 0.08862(13) 0.60019(13) 0.0487(7) Uani 1 1 d . . . . .
H17 H 0.657136 0.063461 0.558425 0.073 Uiso 1 1 calc R U . . .
H18 H 0.643994 0.056146 0.639162 0.073 Uiso 1 1 calc R U . . .
H19 H 0.692946 0.128998 0.607410 0.073 Uiso 1 1 calc R U . . .
C16 C 0.2587(2) 0.36754(14) 0.55109(14) 0.0544(7) Uani 1 1 d . . . . .
H13 H 0.237475 0.416099 0.564625 0.082 Uiso 1 1 calc R U . . .
H14 H 0.260944 0.336684 0.591379 0.082 Uiso 1 1 calc R U . . .
H15 H 0.194829 0.350053 0.517825 0.082 Uiso 1 1 calc R U . . .
C15 C 0.3898(3) 0.42005(15) 0.45991(14) 0.0667(9) Uani 1 1 d . . . . .
H10 H 0.323350 0.407769 0.425901 0.100 Uiso 1 1 calc R U . . .
H11 H 0.471978 0.418127 0.438805 0.100 Uiso 1 1 calc R U . . .
H12 H 0.375236 0.468145 0.477096 0.100 Uiso 1 1 calc R U . . .

loop_
_atom_site_aniso_label
_atom_site_aniso_U_11
_atom_site_aniso_U_22
_atom_site_aniso_U_33
_atom_site_aniso_U_23
_atom_site_aniso_U_13
_atom_site_aniso_U_12
Fe1 0.01807(17) 0.03183(18) 0.02282(17) -0.00050(13) 0.00521(12) -0.00205(13)
P1 0.0202(3) 0.0249(3) 0.0182(3) -0.0007(2) 0.0013(2) 0.0015(2)
Si1 0.0175(3) 0.0220(3) 0.0173(3) -0.0019(2) 0.0034(2) -0.0007(2)
O1 0.0389(10) 0.0500(10) 0.0359(10) -0.0150(8) 0.0032(7) -0.0133(8)
N1 0.0224(9) 0.0299(10) 0.0201(9) -0.0043(7) 0.0031(7) -0.0040(8)
N2 0.0167(9) 0.0181(8) 0.0159(9) -0.0017(6) 0.0012(7) 0.0004(7)
O2 0.0431(11) 0.0506(11) 0.0604(12) 0.0189(9) 0.0102(9) 0.0159(9)
C8 0.0171(11) 0.0376(12) 0.0189(11) -0.0040(9) 0.0031(8) -0.0059(9)
C25 0.0198(11) 0.0286(11) 0.0166(10) 0.0006(8) 0.0021(8) -0.0003(9)
C20 0.0189(11) 0.0241(11) 0.0124(10) 0.0001(8) 0.0026(8) 0.0028(8)
C38 0.0240(12) 0.0239(11) 0.0237(12) 0.0007(9) -0.0005(9) 0.0040(9)
C9 0.0221(12) 0.0461(14) 0.0228(12) -0.0003(10) 0.0007(9) -0.0076(10)
C26 0.0291(12) 0.0197(11) 0.0311(12) 0.0005(9) 0.0035(10) 0.0015(9)
C21 0.0251(12) 0.0241(11) 0.0188(11) 0.0006(8) 0.0041(8) 0.0023(9)
C32 0.0329(12) 0.0201(10) 0.0159(11) -0.0006(8) 0.0005(9) -0.0006(9)
C13 0.0250(12) 0.0389(13) 0.0258(12) -0.0075(10) 0.0062(9) -0.0068(10)
C43 0.0363(14) 0.0273(12) 0.0315(13) -0.0001(9) 0.0081(10) 0.0032(10)
C29 0.0187(11) 0.0269(11) 0.0334(13) -0.0025(9) 0.0038(9) -0.0047(9)
C33 0.0330(13) 0.0275(11) 0.0182(11) -0.0002(8) 0.0027(9) -0.0021(10)
C2 0.0182(12) 0.0440(14) 0.0368(14) -0.0035(11) 0.0088(10) 0.0026(10)
C24 0.0166(11) 0.0373(13) 0.0318(13) -0.0015(10) 0.0016(9) -0.0014(10)
C7 0.0260(13) 0.0525(15) 0.0265(13) 0.0103(11) 0.0069(10) -0.0002(11)
C34 0.0428(14) 0.0327(13) 0.0275(13) -0.0001(10) 0.0112(10) 0.0040(11)
C5 0.0293(13) 0.0497(15) 0.0285(13) -0.0016(11) 0.0138(10) 0.0051(11)
C28 0.0457(16) 0.0291(13) 0.0443(15) -0.0103(10) 0.0031(12) -0.0051(11)
C6 0.0302(13) 0.0515(15) 0.0233(12) -0.0050(10) 0.0084(10) -0.0090(11)
C3 0.0407(15) 0.0388(13) 0.0329(14) 0.0053(10) 0.0129(11) -0.0091(12)
C30 0.0327(14) 0.0374(13) 0.0393(14) -0.0072(10) 0.0026(11) -0.0126(11)
C4 0.0209(12) 0.0633(16) 0.0275(13) 0.0011(11) 0.0077(9) -0.0127(12)
C27 0.0541(17) 0.0382(14) 0.0432(15) 0.0033(11) 0.0157(12) -0.0087(12)
C22 0.0311(13) 0.0237(11) 0.0382(14) -0.0004(9) 0.0024(10) 0.0074(10)
C23 0.0217(12) 0.0390(14) 0.0467(15) -0.0001(11) 0.0039(10) 0.0110(11)
C1 0.0164(11) 0.0381(13) 0.0335(13) 0.0045(11) 0.0030(9) -0.0049(10)
C12 0.0458(16) 0.0464(15) 0.0312(14) -0.0156(11) 0.0094(11) -0.0058(12)
C35 0.0607(19) 0.0408(14) 0.0310(14) -0.0152(11) 0.0110(12) -0.0016(13)
C37 0.0361(14) 0.0420(14) 0.0335(14) -0.0084(11) -0.0037(11) -0.0037(11)
C39 0.0505(16) 0.0295(12) 0.0272(13) 0.0039(10) 0.0087(11) 0.0084(11)
C17 0.0422(15) 0.0295(12) 0.0309(13) -0.0084(10) 0.0094(10) -0.0026(11)
C14 0.0327(14) 0.0429(14) 0.0314(13) 0.0061(10) -0.0019(10) -0.0006(11)
C31 0.0342(14) 0.0354(13) 0.0458(15) 0.0065(11) 0.0030(11) -0.0072(11)
C10 0.0440(15) 0.0588(17) 0.0218(13) 0.0035(11) 0.0010(11) -0.0093(13)
C42 0.0522(17) 0.0267(13) 0.0499(16) -0.0061(11) 0.0076(13) 0.0042(12)
C41 0.0491(17) 0.0233(13) 0.0634(19) 0.0102(12) 0.0097(13) 0.0022(11)
C11 0.0542(17) 0.0712(19) 0.0171(13) -0.0142(12) 0.0078(11) -0.0136(14)
C19 0.0514(17) 0.0427(15) 0.0597(18) -0.0061(12) 0.0182(13) -0.0104(13)
C36 0.0564(19) 0.0553(17) 0.0356(15) -0.0223(12) -0.0076(13) -0.0120(14)
C40 0.0589(18) 0.0350(14) 0.0415(15) 0.0151(11) 0.0178(12) 0.0077(12)
C18 0.0447(16) 0.0496(16) 0.0521(17) 0.0103(13) 0.0056(13) -0.0039(13)
C16 0.0379(16) 0.0600(17) 0.0654(19) 0.0066(14) 0.0050(13) 0.0138(13)
C15 0.092(2) 0.0579(18) 0.0505(19) 0.0190(14) 0.0064(16) 0.0029(17)

loop_
_atom_type_symbol
_atom_type_description
_atom_type_scat_dispersion_real
_atom_type_scat_dispersion_imag
_atom_type_scat_source
C C 0.0033 0.0016 'International Tables Vol C Tables 4.2.6.8 and 6.1.1.4'
H H 0.0000 0.0000 'International Tables Vol C Tables 4.2.6.8 and 6.1.1.4'
N N 0.0061 0.0033 'International Tables Vol C Tables 4.2.6.8 and 6.1.1.4'
O O 0.0106 0.0060 'International Tables Vol C Tables 4.2.6.8 and 6.1.1.4'
Si Si 0.0817 0.0704 'International Tables Vol C Tables 4.2.6.8 and 6.1.1.4'
P P 0.1023 0.0942 'International Tables Vol C Tables 4.2.6.8 and 6.1.1.4'
Fe Fe 0.3463 0.8444 'International Tables Vol C Tables 4.2.6.8 and 6.1.1.4'

loop_
_geom_angle_atom_site_label_1
_geom_angle_atom_site_label_2
_geom_angle_atom_site_label_3
_geom_angle
_geom_angle_site_symmetry_1
_geom_angle_site_symmetry_3
_geom_angle_publ_flag
C1 Fe1 C2 94.58(10) . . ?
C1 Fe1 C3 90.15(9) . . ?
C2 Fe1 C3 151.16(10) . . ?
C1 Fe1 C4 99.75(9) . . ?
C2 Fe1 C4 111.82(10) . . ?
C3 Fe1 C4 39.42(8) . . ?
C1 Fe1 C7 117.41(9) . . ?
C2 Fe1 C7 148.00(10) . . ?
C3 Fe1 C7 39.05(8) . . ?
C4 Fe1 C7 65.68(9) . . ?
C1 Fe1 C5 136.51(9) . . ?
C2 Fe1 C5 92.52(10) . . ?
C3 Fe1 C5 65.40(9) . . ?
C4 Fe1 C5 38.79(8) . . ?
C7 Fe1 C5 65.30(9) . . ?
C1 Fe1 C6 154.84(9) . . ?
C2 Fe1 C6 109.65(10) . . ?
C3 Fe1 C6 65.39(9) . . ?
C4 Fe1 C6 65.53(9) . . ?
C7 Fe1 C6 38.80(8) . . ?
C5 Fe1 C6 39.15(8) . . ?
C1 Fe1 Si1 92.70(7) . . ?
C2 Fe1 Si1 89.90(7) . . ?
C3 Fe1 Si1 118.32(7) . . ?
C4 Fe1 Si1 153.74(6) . . ?
C7 Fe1 Si1 88.07(6) . . ?
C5 Fe1 Si1 130.20(6) . . ?
C6 Fe1 Si1 93.99(6) . . ?
N2 P1 C32 104.87(8) . . ?
N2 P1 C38 104.76(8) . . ?
C32 P1 C38 101.58(9) . . ?
N1 Si1 N2 109.53(8) . . ?
N1 Si1 Fe1 128.10(7) . . ?
N2 Si1 Fe1 122.35(6) . . ?
C8 N1 Si1 138.36(15) . . ?
C20 N2 Si1 117.58(11) . . ?
C20 N2 P1 124.39(12) . . ?
Si1 N2 P1 118.00(9) . . ?
N1 C8 C13 119.93(18) . . ?
N1 C8 C9 120.48(18) . . ?
C13 C8 C9 119.53(18) . . ?
C24 C25 C20 117.56(18) . . ?
C24 C25 C29 118.39(18) . . ?
C20 C25 C29 124.04(18) . . ?
C25 C20 C21 121.04(18) . . ?
C25 C20 N2 122.03(16) . . ?
C21 C20 N2 116.92(16) . . ?
C39 C38 C43 117.66(19) . . ?
C39 C38 P1 125.25(16) . . ?
C43 C38 P1 116.80(16) . . ?
C10 C9 C8 118.7(2) . . ?
C10 C9 C14 121.6(2) . . ?
C8 C9 C14 119.65(18) . . ?
C21 C26 C27 111.00(17) . . ?
C21 C26 C28 113.21(18) . . ?
C27 C26 C28 110.58(18) . . ?
C21 C26 H26 107.2 . . ?
C27 C26 H26 107.2 . . ?
C28 C26 H26 107.2 . . ?
C22 C21 C20 118.24(18) . . ?
C22 C21 C26 119.71(18) . . ?
C20 C21 C26 122.04(17) . . ?
C33 C32 C37 118.24(19) . . ?
C33 C32 P1 124.95(15) . . ?
C37 C32 P1 116.81(17) . . ?
C12 C13 C8 118.9(2) . . ?
C12 C13 C17 120.2(2) . . ?
C8 C13 C17 120.85(18) . . ?
C42 C43 C38 121.1(2) . . ?
C42 C43 H49 119.4 . . ?
C38 C43 H49 119.4 . . ?
C25 C29 C30 111.23(16) . . ?
C25 C29 C31 111.82(17) . . ?
C30 C29 C31 109.87(17) . . ?
C25 C29 H33 107.9 . . ?
C30 C29 H33 107.9 . . ?
C31 C29 H33 107.9 . . ?
C34 C33 C32 121.2(2) . . ?
C34 C33 H40 119.4 . . ?
C32 C33 H40 119.4 . . ?
O2 C2 Fe1 176.7(2) . . ?
C23 C24 C25 121.9(2) . . ?
C23 C24 H25 119.0 . . ?
C25 C24 H25 119.0 . . ?
C6 C7 C3 108.2(2) . . ?
C6 C7 Fe1 70.70(12) . . ?
C3 C7 Fe1 70.07(12) . . ?
C6 C7 H5 125.9 . . ?
C3 C7 H5 125.9 . . ?
Fe1 C7 H5 124.9 . . ?
C33 C34 C35 120.1(2) . . ?
C33 C34 H41 119.9 . . ?
C35 C34 H41 119.9 . . ?
C4 C5 C6 108.4(2) . . ?
C4 C5 Fe1 70.44(13) . . ?
C6 C5 Fe1 70.42(13) . . ?
C4 C5 H3 125.8 . . ?
C6 C5 H3 125.8 . . ?
Fe1 C5 H3 124.9 . . ?
C26 C28 H30 109.5 . . ?
C26 C28 H31 109.5 . . ?
H30 C28 H31 109.5 . . ?
C26 C28 H32 109.5 . . ?
H30 C28 H32 109.5 . . ?
H31 C28 H32 109.5 . . ?
C7 C6 C5 107.9(2) . . ?
C7 C6 Fe1 70.50(12) . . ?
C5 C6 Fe1 70.43(12) . . ?
C7 C6 H4 126.1 . . ?
C5 C6 H4 126.1 . . ?
Fe1 C6 H4 124.6 . . ?
C7 C3 C4 108.1(2) . . ?
C7 C3 Fe1 70.88(12) . . ?
C4 C3 Fe1 70.63(12) . . ?
C7 C3 H1 126.0 . . ?
C4 C3 H1 126.0 . . ?
Fe1 C3 H1 124.1 . . ?
C29 C30 H34 109.5 . . ?
C29 C30 H35 109.5 . . ?
H34 C30 H35 109.5 . . ?
C29 C30 H36 109.5 . . ?
H34 C30 H36 109.5 . . ?
H35 C30 H36 109.5 . . ?
C5 C4 C3 107.54(19) . . ?
C5 C4 Fe1 70.77(12) . . ?
C3 C4 Fe1 69.95(12) . . ?
C5 C4 H2 126.2 . . ?
C3 C4 H2 126.2 . . ?
Fe1 C4 H2 124.7 . . ?
C26 C27 H27 109.5 . . ?
C26 C27 H28 109.5 . . ?
H27 C27 H28 109.5 . . ?
C26 C27 H29 109.5 . . ?
H27 C27 H29 109.5 . . ?
H28 C27 H29 109.5 . . ?
C23 C22 C21 121.13(19) . . ?
C23 C22 H23 119.4 . . ?
C21 C22 H23 119.4 . . ?
C24 C23 C22 120.0(2) . . ?
C24 C23 H24 120.0 . . ?
C22 C23 H24 120.0 . . ?
O1 C1 Fe1 175.0(2) . . ?
C11 C12 C13 121.4(2) . . ?
C11 C12 H8 119.3 . . ?
C13 C12 H8 119.3 . . ?
C36 C35 C34 119.9(2) . . ?
C36 C35 H42 120.1 . . ?
C34 C35 H42 120.1 . . ?
C36 C37 C32 119.6(2) . . ?
C36 C37 H44 120.2 . . ?
C32 C37 H44 120.2 . . ?
C40 C39 C38 120.8(2) . . ?
C40 C39 H45 119.6 . . ?
C38 C39 H45 119.6 . . ?
C13 C17 C18 113.08(19) . . ?
C13 C17 C19 112.48(18) . . ?
C18 C17 C19 109.69(19) . . ?
C13 C17 H16 107.1 . . ?
C18 C17 H16 107.1 . . ?
C19 C17 H16 107.1 . . ?
C9 C14 C15 114.6(2) . . ?
C9 C14 C16 111.06(19) . . ?
C15 C14 C16 110.3(2) . . ?
C9 C14 H9 106.8 . . ?
C15 C14 H9 106.8 . . ?
C16 C14 H9 106.8 . . ?
C29 C31 H37 109.5 . . ?
C29 C31 H38 109.5 . . ?
H37 C31 H38 109.5 . . ?
C29 C31 H39 109.5 . . ?
H37 C31 H39 109.5 . . ?
H38 C31 H39 109.5 . . ?
C11 C10 C9 121.4(2) . . ?
C11 C10 H6 119.3 . . ?
C9 C10 H6 119.3 . . ?
C41 C42 C43 120.1(2) . . ?
C41 C42 H48 120.0 . . ?
C43 C42 H48 120.0 . . ?
C40 C41 C42 119.5(2) . . ?
C40 C41 H47 120.2 . . ?
C42 C41 H47 120.2 . . ?
C12 C11 C10 119.7(2) . . ?
C12 C11 H7 120.1 . . ?
C10 C11 H7 120.1 . . ?
C17 C19 H20 109.5 . . ?
C17 C19 H21 109.5 . . ?
H20 C19 H21 109.5 . . ?
C17 C19 H22 109.5 . . ?
H20 C19 H22 109.5 . . ?
H21 C19 H22 109.5 . . ?
C35 C36 C37 120.9(2) . . ?
C35 C36 H43 119.6 . . ?
C37 C36 H43 119.6 . . ?
C41 C40 C39 120.7(2) . . ?
C41 C40 H46 119.7 . . ?
C39 C40 H46 119.7 . . ?
C17 C18 H17 109.5 . . ?
C17 C18 H18 109.5 . . ?
H17 C18 H18 109.5 . . ?
C17 C18 H19 109.5 . . ?
H17 C18 H19 109.5 . . ?
H18 C18 H19 109.5 . . ?
C14 C16 H13 109.5 . . ?
C14 C16 H14 109.5 . . ?
H13 C16 H14 109.5 . . ?
C14 C16 H15 109.5 . . ?
H13 C16 H15 109.5 . . ?
H14 C16 H15 109.5 . . ?
C14 C15 H10 109.5 . . ?
C14 C15 H11 109.5 . . ?
H10 C15 H11 109.5 . . ?
C14 C15 H12 109.5 . . ?
H10 C15 H12 109.5 . . ?
H11 C15 H12 109.5 . . ?

loop_
_geom_bond_atom_site_label_1
_geom_bond_atom_site_label_2
_geom_bond_distance
_geom_bond_site_symmetry_2
_geom_bond_publ_flag
Fe1 C1 1.761(2) . ?
Fe1 C2 1.763(2) . ?
Fe1 C3 2.097(2) . ?
Fe1 C4 2.106(2) . ?
Fe1 C7 2.108(2) . ?
Fe1 C5 2.110(2) . ?
Fe1 C6 2.110(2) . ?
Fe1 Si1 2.2604(6) . ?
P1 N2 1.7368(15) . ?
P1 C32 1.833(2) . ?
P1 C38 1.843(2) . ?
Si1 N1 1.5945(16) . ?
Si1 N2 1.7325(16) . ?
O1 C1 1.147(2) . ?
N1 C8 1.385(2) . ?
N2 C20 1.456(2) . ?
O2 C2 1.149(2) . ?
C8 C13 1.414(3) . ?
C8 C9 1.423(3) . ?
C25 C24 1.392(3) . ?
C25 C20 1.402(3) . ?
C25 C29 1.512(3) . ?
C20 C21 1.413(3) . ?
C38 C39 1.391(3) . ?
C38 C43 1.395(3) . ?
C9 C10 1.389(3) . ?
C9 C14 1.522(3) . ?
C26 C21 1.521(3) . ?
C26 C27 1.524(3) . ?
C26 C28 1.529(3) . ?
C26 H26 1.0000 . ?
C21 C22 1.388(3) . ?
C32 C33 1.391(3) . ?
C32 C37 1.397(3) . ?
C13 C12 1.390(3) . ?
C13 C17 1.522(3) . ?
C43 C42 1.386(3) . ?
C43 H49 0.9500 . ?
C29 C30 1.531(3) . ?
C29 C31 1.534(3) . ?
C29 H33 1.0000 . ?
C33 C34 1.374(3) . ?
C33 H40 0.9500 . ?
C24 C23 1.371(3) . ?
C24 H25 0.9500 . ?
C7 C6 1.401(3) . ?
C7 C3 1.405(3) . ?
C7 H5 0.9500 . ?
C34 C35 1.375(3) . ?
C34 H41 0.9500 . ?
C5 C4 1.400(3) . ?
C5 C6 1.414(3) . ?
C5 H3 0.9500 . ?
C28 H30 0.9800 . ?
C28 H31 0.9800 . ?
C28 H32 0.9800 . ?
C6 H4 0.9500 . ?
C3 C4 1.418(3) . ?
C3 H1 0.9500 . ?
C30 H34 0.9800 . ?
C30 H35 0.9800 . ?
C30 H36 0.9800 . ?
C4 H2 0.9500 . ?
C27 H27 0.9800 . ?
C27 H28 0.9800 . ?
C27 H29 0.9800 . ?
C22 C23 1.373(3) . ?
C22 H23 0.9500 . ?
C23 H24 0.9500 . ?
C12 C11 1.380(3) . ?
C12 H8 0.9500 . ?
C35 C36 1.364(3) . ?
C35 H42 0.9500 . ?
C37 C36 1.395(3) . ?
C37 H44 0.9500 . ?
C39 C40 1.383(3) . ?
C39 H45 0.9500 . ?
C17 C18 1.523(3) . ?
C17 C19 1.528(3) . ?
C17 H16 1.0000 . ?
C14 C15 1.528(3) . ?
C14 C16 1.529(3) . ?
C14 H9 1.0000 . ?
C31 H37 0.9800 . ?
C31 H38 0.9800 . ?
C31 H39 0.9800 . ?
C10 C11 1.382(3) . ?
C10 H6 0.9500 . ?
C42 C41 1.375(3) . ?
C42 H48 0.9500 . ?
C41 C40 1.374(3) . ?
C41 H47 0.9500 . ?
C11 H7 0.9500 . ?
C19 H20 0.9800 . ?
C19 H21 0.9800 . ?
C19 H22 0.9800 . ?
C36 H43 0.9500 . ?
C40 H46 0.9500 . ?
C18 H17 0.9800 . ?
C18 H18 0.9800 . ?
C18 H19 0.9800 . ?
C16 H13 0.9800 . ?
C16 H14 0.9800 . ?
C16 H15 0.9800 . ?
C15 H10 0.9800 . ?
C15 H11 0.9800 . ?
C15 H12 0.9800 . ?

loop_
_geom_torsion_atom_site_label_1
_geom_torsion_atom_site_label_2
_geom_torsion_atom_site_label_3
_geom_torsion_atom_site_label_4
_geom_torsion
_geom_torsion_site_symmetry_1
_geom_torsion_site_symmetry_2
_geom_torsion_site_symmetry_3
_geom_torsion_site_symmetry_4
_geom_torsion_publ_flag
N2 Si1 N1 C8 -172.1(2) . . . . ?
Fe1 Si1 N1 C8 9.7(3) . . . . ?
N1 Si1 N2 C20 -37.82(15) . . . . ?
Fe1 Si1 N2 C20 140.54(11) . . . . ?
N1 Si1 N2 P1 144.21(9) . . . . ?
Fe1 Si1 N2 P1 -37.43(11) . . . . ?
C32 P1 N2 C20 -21.92(16) . . . . ?
C38 P1 N2 C20 84.62(15) . . . . ?
C32 P1 N2 Si1 155.90(9) . . . . ?
C38 P1 N2 Si1 -97.56(11) . . . . ?
Si1 N1 C8 C13 81.9(3) . . . . ?
Si1 N1 C8 C9 -100.7(2) . . . . ?
C24 C25 C20 C21 -3.4(3) . . . . ?
C29 C25 C20 C21 177.41(17) . . . . ?
C24 C25 C20 N2 176.10(17) . . . . ?
C29 C25 C20 N2 -3.1(3) . . . . ?
Si1 N2 C20 C25 89.45(19) . . . . ?
P1 N2 C20 C25 -92.72(19) . . . . ?
Si1 N2 C20 C21 -91.02(17) . . . . ?
P1 N2 C20 C21 86.81(19) . . . . ?
N2 P1 C38 C39 -124.71(18) . . . . ?
C32 P1 C38 C39 -15.8(2) . . . . ?
N2 P1 C38 C43 61.61(17) . . . . ?
C32 P1 C38 C43 170.57(16) . . . . ?
N1 C8 C9 C10 176.31(19) . . . . ?
C13 C8 C9 C10 -6.3(3) . . . . ?
N1 C8 C9 C14 -5.7(3) . . . . ?
C13 C8 C9 C14 171.68(19) . . . . ?
C25 C20 C21 C22 2.1(3) . . . . ?
N2 C20 C21 C22 -177.46(17) . . . . ?
C25 C20 C21 C26 -176.90(17) . . . . ?
N2 C20 C21 C26 3.6(3) . . . . ?
C27 C26 C21 C22 -80.9(2) . . . . ?
C28 C26 C21 C22 44.2(3) . . . . ?
C27 C26 C21 C20 98.1(2) . . . . ?
C28 C26 C21 C20 -136.86(19) . . . . ?
N2 P1 C32 C33 50.54(19) . . . . ?
C38 P1 C32 C33 -58.33(18) . . . . ?
N2 P1 C32 C37 -129.88(16) . . . . ?
C38 P1 C32 C37 121.24(16) . . . . ?
N1 C8 C13 C12 -175.99(19) . . . . ?
C9 C8 C13 C12 6.6(3) . . . . ?
N1 C8 C13 C17 5.3(3) . . . . ?
C9 C8 C13 C17 -172.14(19) . . . . ?
C39 C38 C43 C42 3.5(3) . . . . ?
P1 C38 C43 C42 177.71(17) . . . . ?
C24 C25 C29 C30 62.0(2) . . . . ?
C20 C25 C29 C30 -118.8(2) . . . . ?
C24 C25 C29 C31 -61.3(2) . . . . ?
C20 C25 C29 C31 117.9(2) . . . . ?
C37 C32 C33 C34 2.2(3) . . . . ?
P1 C32 C33 C34 -178.27(15) . . . . ?
C20 C25 C24 C23 2.2(3) . . . . ?
C29 C25 C24 C23 -178.61(19) . . . . ?
C32 C33 C34 C35 -1.7(3) . . . . ?
C3 C7 C6 C5 -0.5(2) . . . . ?
Fe1 C7 C6 C5 -60.82(15) . . . . ?
C3 C7 C6 Fe1 60.34(15) . . . . ?
C4 C5 C6 C7 0.4(2) . . . . ?
Fe1 C5 C6 C7 60.86(15) . . . . ?
C4 C5 C6 Fe1 -60.50(15) . . . . ?
C6 C7 C3 C4 0.4(2) . . . . ?
Fe1 C7 C3 C4 61.15(15) . . . . ?
C6 C7 C3 Fe1 -60.74(15) . . . . ?
C6 C5 C4 C3 -0.1(2) . . . . ?
Fe1 C5 C4 C3 -60.59(15) . . . . ?
C6 C5 C4 Fe1 60.49(15) . . . . ?
C7 C3 C4 C5 -0.2(2) . . . . ?
Fe1 C3 C4 C5 61.12(15) . . . . ?
C7 C3 C4 Fe1 -61.32(15) . . . . ?
C20 C21 C22 C23 0.6(3) . . . . ?
C26 C21 C22 C23 179.63(19) . . . . ?
C25 C24 C23 C22 0.4(3) . . . . ?
C21 C22 C23 C24 -1.9(3) . . . . ?
C8 C13 C12 C11 -2.3(3) . . . . ?
C17 C13 C12 C11 176.5(2) . . . . ?
C33 C34 C35 C36 0.3(3) . . . . ?
C33 C32 C37 C36 -1.2(3) . . . . ?
P1 C32 C37 C36 179.23(18) . . . . ?
C43 C38 C39 C40 -2.4(3) . . . . ?
P1 C38 C39 C40 -176.00(18) . . . . ?
C12 C13 C17 C18 72.8(3) . . . . ?
C8 C13 C17 C18 -108.4(2) . . . . ?
C12 C13 C17 C19 -52.1(3) . . . . ?
C8 C13 C17 C19 126.6(2) . . . . ?
C10 C9 C14 C15 -18.2(3) . . . . ?
C8 C9 C14 C15 163.9(2) . . . . ?
C10 C9 C14 C16 107.6(2) . . . . ?
C8 C9 C14 C16 -70.4(3) . . . . ?
C8 C9 C10 C11 1.7(3) . . . . ?
C14 C9 C10 C11 -176.3(2) . . . . ?
C38 C43 C42 C41 -1.6(4) . . . . ?
C43 C42 C41 C40 -1.6(4) . . . . ?
C13 C12 C11 C10 -2.4(4) . . . . ?
C9 C10 C11 C12 2.7(4) . . . . ?
C34 C35 C36 C37 0.7(4) . . . . ?
C32 C37 C36 C35 -0.2(4) . . . . ?
C42 C41 C40 C39 2.8(4) . . . . ?
C38 C39 C40 C41 -0.7(4) . . . . ?
